data_1571501
loop_
_publ_author_name
'Crundwell, Guy'
'Christiana, Rachel A.'
'Ouellette, Paul'
'Giorgetti, Andrew F.'

_publ_section_title
;
 Bis[2,3-bis(thiophen-2-yl)pyrido[3,4-b]pyrazine]silver(I) perchlorate
 methanol disolvate
;
_journal_coeditor_code ZL4071
_journal_issue 4
_journal_name_full IUCrData
_journal_paper_doi 10.1107/S2414314624003444
_journal_volume 9
_journal_year 2024
_chemical_absolute_configuration ad
_chemical_formula_iupac '[Ag (C15 H9 N3 S2)2] Cl O4, 2C H4 O'
_chemical_formula_moiety 'C30 H18 Ag N6 S4 +, Cl O4 -, 2(C H4 O)'
_chemical_formula_sum 'C32 H26 Ag Cl N6 O6 S4'
_chemical_formula_weight 862.15
_chemical_name_systematic
;
Bis[2,3-bis(thiophen-2-yl)pyrido[3,4-<i>b</i>]pyrazine]silver(I)
perchlorate methanol disolvate
;
_space_group_crystal_system monoclinic
_space_group_IT_number 4
_space_group_name_Hall 'P 2yb'
_space_group_name_H-M_alt 'P 1 21 1'
_atom_sites_solution_hydrogens geom
_audit_creation_method
;
Olex2 1.5
(compiled 2024.02.16 svn.r378c4104 for OlexSys, GUI svn.r6928)
;
_cell_angle_alpha 90
_cell_angle_beta 102.491(3)
_cell_angle_gamma 90
_cell_formula_units_Z 2
_cell_length_a 8.3455(3)
_cell_length_b 19.2331(6)
_cell_length_c 11.0134(3)
_cell_measurement_reflns_used 10547
_cell_measurement_temperature 293(2)
_cell_measurement_theta_max 31.7520
_cell_measurement_theta_min 3.1230
_cell_volume 1725.92(10)
_computing_cell_refinement
;
CrysAlis PRO (Rigaku OD, 2019)
;
_computing_data_collection
;
CrysAlis PRO (Rigaku OD, 2019)
;
_computing_data_reduction
;
CrysAlis PRO (Rigaku OD, 2019)
;
_computing_molecular_graphics
;
OLEX2 (Dolomanov <i>et al.</i>,  2009)
;
_computing_publication_material
;
OLEX2 (Dolomanov <i>et al.</i>,  2009)
;
_computing_structure_refinement
;
SHELXL2019 (Sheldrick, 2015<i>a</i>)
;
_computing_structure_solution
;
SHELXS97 (Sheldrick, 2015<i>b</i>)
;
_diffrn_ambient_temperature 293(2)
_diffrn_detector 'CCD plate'
_diffrn_detector_area_resol_mean 16.1790
_diffrn_measured_fraction_theta_full 0.998
_diffrn_measured_fraction_theta_max 0.940
_diffrn_measurement_device 'four-circle diffractometer'
_diffrn_measurement_device_type 'Xcalibur Sapphire3'
_diffrn_measurement_method '\w scans'
_diffrn_radiation_monochromator graphite
_diffrn_radiation_probe x-ray
_diffrn_radiation_type 'Mo K\a'
_diffrn_radiation_wavelength 0.71073
_diffrn_reflns_av_R_equivalents 0.0386
_diffrn_reflns_av_unetI/netI 0.0391
_diffrn_reflns_limit_h_max 12
_diffrn_reflns_limit_h_min -12
_diffrn_reflns_limit_k_max 29
_diffrn_reflns_limit_k_min -29
_diffrn_reflns_limit_l_max 16
_diffrn_reflns_limit_l_min -16
_diffrn_reflns_number 45050
_diffrn_reflns_theta_full 25.242
_diffrn_reflns_theta_max 33.675
_diffrn_reflns_theta_min 2.985
_diffrn_source 'fine-focus sealed X-ray tube'
_exptl_absorpt_coefficient_mu 0.957
_exptl_absorpt_correction_T_max 1.00000
_exptl_absorpt_correction_T_min 0.85060
_exptl_absorpt_correction_type multi-scan
_exptl_absorpt_process_details
;
(CrysAlis PRO; Rigaku OD, 2019)
;
_exptl_crystal_colour yellow
_exptl_crystal_density_diffrn 1.659
_exptl_crystal_description plate
_exptl_crystal_F_000 872
_exptl_crystal_size_max 0.38
_exptl_crystal_size_mid 0.37
_exptl_crystal_size_min 0.11
_refine_diff_density_max 0.446
_refine_diff_density_min -0.278
_refine_ls_abs_structure_details
;
Flack <i>x</i> determined using 3323 quotients
[(<i>I</i>^+^)-(<i>I</i>^-^)]/[(<i>I</i>^+^)+(<i>I</i>^-^)]
(Parsons <i>et al.</i>,  2013)
;
_refine_ls_abs_structure_Flack -0.044(8)
_refine_ls_extinction_method none
_refine_ls_goodness_of_fit_ref 1.014
_refine_ls_hydrogen_treatment constr
_refine_ls_matrix_type full
_refine_ls_number_parameters 495
_refine_ls_number_reflns 12591
_refine_ls_number_restraints 185
_refine_ls_restrained_S_all 1.011
_refine_ls_R_factor_all 0.0739
_refine_ls_R_factor_gt 0.0408
_refine_ls_shift/su_max 0.000
_refine_ls_shift/su_mean 0.000
_refine_ls_structure_factor_coef Fsqd
_refine_ls_weighting_details 'w=1/[\s^2^(Fo^2^)+(0.0407P)^2^+0.1482P] where P=(Fo^2^+2Fc^2^)/3'
_refine_ls_weighting_scheme calc
_refine_ls_wR_factor_gt 0.0821
_refine_ls_wR_factor_ref 0.0951
_reflns_number_gt 8576
_reflns_number_total 12591
_reflns_threshold_expression 'I > 2\s(I)'
_cod_data_source_file zl4071.cif
_cod_data_source_block I
_cod_original_cell_volume 1725.93(10)
_cod_database_code 1571501
_shelx_space_group_comment
;
The symmetry employed for this shelxl refinement is uniquely defined
by the following loop, which should always be used as a source of
symmetry information in preference to the above space-group names.
They are only intended as comments.
;

loop_
_space_group_symop_operation_xyz
'x, y, z'
'-x, y+1/2, -z'

loop_
_atom_site_type_symbol
_atom_site_label
_atom_site_fract_x
_atom_site_fract_y
_atom_site_fract_z
_atom_site_U_iso_or_equiv
_atom_site_adp_type
_atom_site_calc_flag
_atom_site_occupancy
_atom_site_disorder_assembly
_atom_site_disorder_group
Ag Ag1 0.70442(4) 0.12456(2) 0.38256(3) 0.05936(11) Uani d 1 . .
N N1 0.4283(4) 0.14950(16) 0.8719(3) 0.0373(6) Uani d 1 . .
N N2 0.5361(4) 0.02155(15) 0.7974(3) 0.0397(7) Uani d 1 . .
N N3 0.6104(4) 0.1316(2) 0.5510(2) 0.0421(7) Uani d 1 . .
N N4 0.9634(4) 0.07609(16) -0.1102(3) 0.0383(7) Uani d 1 . .
N N5 0.8781(4) 0.20922(16) -0.0416(3) 0.0405(7) Uani d 1 . .
N N6 0.7905(4) 0.10874(17) 0.2114(3) 0.0455(8) Uani d 1 . .
C C1 0.4227(4) 0.09252(19) 0.9368(3) 0.0345(7) Uani d 1 . .
C C2 0.4642(4) 0.02578(18) 0.8917(3) 0.0350(7) Uani d 1 . .
C C3 0.5467(4) 0.08089(19) 0.7322(3) 0.0356(7) Uani d 1 . .
C C4 0.6119(5) 0.0784(2) 0.6252(3) 0.0409(8) Uani d 1 . .
H H4 0.658463 0.037029 0.606024 0.049 Uiso calc 1 . .
C C5 0.5462(6) 0.1931(2) 0.5815(4) 0.0486(10) Uani d 1 . .
H H5 0.545322 0.231182 0.529383 0.058 Uiso calc 1 . .
C C6 0.4834(6) 0.2006(2) 0.6851(4) 0.0484(10) Uani d 1 . .
H H6 0.440309 0.243127 0.702726 0.058 Uiso calc 1 . .
C C7 0.4843(5) 0.14404(17) 0.7647(3) 0.0352(7) Uani d 1 . .
C C8 0.3768(4) 0.10390(18) 1.0565(3) 0.0360(8) Uani d 1 . .
C C9 0.3805(5) 0.0610(2) 1.1561(4) 0.0465(9) Uani d 1 . .
H H9 0.409226 0.014285 1.157075 0.056 Uiso calc 1 . .
C C10 0.3359(6) 0.0953(3) 1.2574(4) 0.0538(11) Uani d 1 . .
H H10 0.332455 0.073679 1.332314 0.065 Uiso calc 1 . .
C C11 0.2991(7) 0.1626(3) 1.2335(4) 0.0579(12) Uani d 1 . .
H H11 0.266068 0.192752 1.289439 0.070 Uiso calc 1 . .
S S1 0.32009(16) 0.18639(6) 1.08882(10) 0.0512(3) Uani d 1 . .
C C12 0.4263(5) -0.04052(19) 0.9440(3) 0.0415(8) Uani d 1 . .
C C13 0.2780(6) -0.0623(2) 0.9634(4) 0.0476(9) Uani d 1 . .
H H13 0.185986 -0.033838 0.953629 0.057 Uiso calc 1 . .
C C14 0.2801(7) -0.1323(2) 0.9996(4) 0.0577(12) Uani d 1 . .
H H14 0.189238 -0.155270 1.016382 0.069 Uiso calc 1 . .
C C15 0.4267(7) -0.1627(2) 1.0074(5) 0.0631(13) Uani d 1 . .
H H15 0.449611 -0.208621 1.031537 0.076 Uiso calc 1 . .
S S2 0.56527(17) -0.10719(6) 0.96782(13) 0.0613(3) Uani d 1 . .
C C16 0.9753(4) 0.1309(2) -0.1800(3) 0.0331(6) Uani d 1 . .
C C17 0.9372(4) 0.19958(18) -0.1415(3) 0.0349(7) Uani d 1 . .
C C18 0.8609(5) 0.15199(19) 0.0273(3) 0.0359(8) Uani d 1 . .
C C19 0.8032(5) 0.1610(2) 0.1367(4) 0.0447(9) Uani d 1 . .
H H19 0.773010 0.205273 0.157263 0.054 Uiso calc 1 . .
C C20 0.8349(6) 0.0447(2) 0.1796(4) 0.0532(11) Uani d 1 . .
H H20 0.824813 0.007681 0.231893 0.064 Uiso calc 1 . .
C C21 0.8936(6) 0.0311(2) 0.0755(4) 0.0503(10) Uani d 1 . .
H H21 0.923412 -0.013854 0.058245 0.060 Uiso calc 1 . .
C C22 0.9079(5) 0.0861(2) -0.0047(3) 0.0369(7) Uani d 1 . .
C C23 1.0254(4) 0.1167(2) -0.2965(3) 0.0367(7) Uani d 1 . .
C C24 1.0302(5) 0.1588(2) -0.3989(3) 0.0448(9) Uani d 1 . .
H H24 1.002324 0.205685 -0.404821 0.054 Uiso calc 1 . .
C C25 1.0833(5) 0.1202(3) -0.4929(4) 0.0587(11) Uani d 1 . .
H H25 1.092595 0.139355 -0.568554 0.070 Uiso calc 1 . .
C C26 1.1189(7) 0.0532(3) -0.4622(4) 0.0639(13) Uani d 1 . .
H H26 1.157432 0.021711 -0.513264 0.077 Uiso calc 1 . .
S S3 1.08557(18) 0.03321(6) -0.32037(11) 0.0599(3) Uani d 1 . .
C C27 0.9611(16) 0.2629(6) -0.2120(14) 0.0367(17) Uani d 0.684(6) A 1
C C28 0.842(2) 0.3113(12) -0.258(2) 0.049(3) Uani d 0.684(6) A 1
H H28 0.731684 0.307225 -0.255469 0.058 Uiso calc 0.684(6) A 1
C C29 0.9107(12) 0.3688(6) -0.3118(12) 0.062(2) Uani d 0.684(6) A 1
H H29 0.847376 0.404312 -0.355070 0.074 Uiso calc 0.684(6) A 1
C C30 1.0712(13) 0.3668(5) -0.2944(10) 0.061(3) Uani d 0.684(6) A 1
H H30 1.133736 0.401005 -0.321978 0.073 Uiso calc 0.684(6) A 1
S S4 1.1517(4) 0.2942(2) -0.2149(3) 0.0632(9) Uani d 0.684(6) A 1
C C27B 0.976(3) 0.2650(14) -0.194(3) 0.0367(17) Uani d 0.316(6) A 2
C C28B 1.132(3) 0.2911(15) -0.184(2) 0.051(5) Uani d 0.316(6) A 2
H H28B 1.227018 0.272075 -0.135305 0.061 Uiso calc 0.316(6) A 2
C C29B 1.124(2) 0.3524(11) -0.259(2) 0.059(5) Uani d 0.316(6) A 2
H H29B 1.217078 0.376431 -0.269730 0.071 Uiso calc 0.316(6) A 2
C C30B 0.975(2) 0.3713(13) -0.311(3) 0.064(6) Uani d 0.316(6) A 2
H H30B 0.949664 0.411530 -0.358317 0.076 Uiso calc 0.316(6) A 2
S S4B 0.8309(15) 0.3144(8) -0.2838(14) 0.062(3) Uani d 0.316(6) A 2
Cl Cl1 0.56109(14) -0.07882(6) 0.41362(11) 0.0552(3) Uani d 1 . .
O O1 0.6944(5) -0.0331(2) 0.4288(5) 0.0981(16) Uani d 1 . .
O O2 0.5177(8) -0.0979(4) 0.2865(5) 0.131(2) Uani d 1 . .
O O3 0.6003(7) -0.1420(3) 0.4721(6) 0.1162(17) Uani d 1 . .
O O4 0.4275(5) -0.0473(2) 0.4526(5) 0.0983(15) Uani d 1 . .
O O6 0.7948(6) 0.2632(2) 0.3707(5) 0.0914(13) Uani d 1 . .
H H6A 0.887327 0.273455 0.362682 0.137 Uiso calc 1 . .
C C32 0.6934(10) 0.3214(4) 0.3467(7) 0.107(2) Uani d 1 . .
H H32A 0.732501 0.351764 0.290270 0.161 Uiso calc 1 . .
H H32B 0.694406 0.345596 0.423134 0.161 Uiso calc 1 . .
H H32C 0.583375 0.306980 0.310247 0.161 Uiso calc 1 . .
O O5 1.1150(7) 0.3021(3) 0.3591(5) 0.1150(17) Uani d 1 . .
H H5A 1.178122 0.318490 0.419943 0.172 Uiso calc 1 . .
C C31 1.1213(12) 0.3419(6) 0.2541(10) 0.133(3) Uani d 1 . .
H H31A 1.075958 0.315668 0.180458 0.200 Uiso calc 1 . .
H H31B 1.233285 0.353542 0.254607 0.200 Uiso calc 1 . .
H H31C 1.058898 0.383737 0.254938 0.200 Uiso calc 1 . .

loop_
_atom_site_aniso_label
_atom_site_aniso_U_11
_atom_site_aniso_U_22
_atom_site_aniso_U_33
_atom_site_aniso_U_12
_atom_site_aniso_U_13
_atom_site_aniso_U_23
Ag1 0.0787(2) 0.0712(2) 0.03931(14) -0.0011(2) 0.03710(14) 0.00273(17)
N1 0.0452(16) 0.0377(15) 0.0334(15) -0.0010(12) 0.0185(13) 0.0006(12)
N2 0.0520(18) 0.0362(15) 0.0359(15) 0.0013(14) 0.0203(13) 0.0022(12)
N3 0.0527(16) 0.0490(18) 0.0301(13) -0.0117(17) 0.0209(12) -0.0033(16)
N4 0.0506(18) 0.0346(15) 0.0346(16) 0.0000(13) 0.0198(13) -0.0012(12)
N5 0.0541(19) 0.0346(15) 0.0395(16) 0.0052(14) 0.0253(15) 0.0021(12)
N6 0.0564(19) 0.048(2) 0.0394(16) -0.0015(15) 0.0265(14) 0.0044(13)
C1 0.0371(17) 0.0383(17) 0.0312(16) -0.0020(14) 0.0142(14) 0.0018(14)
C2 0.0413(18) 0.0339(17) 0.0328(16) -0.0008(14) 0.0145(14) 0.0031(13)
C3 0.0419(19) 0.0345(17) 0.0338(17) -0.0047(15) 0.0159(15) 0.0011(14)
C4 0.049(2) 0.045(2) 0.0336(18) -0.0026(17) 0.0208(16) -0.0062(15)
C5 0.070(3) 0.045(2) 0.038(2) -0.005(2) 0.0279(19) 0.0064(17)
C6 0.066(3) 0.038(2) 0.050(2) -0.0016(19) 0.031(2) 0.0035(17)
C7 0.0433(18) 0.0352(19) 0.0311(15) -0.0051(14) 0.0169(13) -0.0004(13)
C8 0.0413(18) 0.042(2) 0.0284(15) -0.0024(14) 0.0148(13) -0.0002(12)
C9 0.064(3) 0.046(2) 0.0344(19) 0.0014(19) 0.0212(18) 0.0059(16)
C10 0.070(3) 0.067(3) 0.0303(19) 0.002(2) 0.0242(19) 0.0060(18)
C11 0.076(3) 0.065(3) 0.040(2) -0.001(2) 0.030(2) -0.011(2)
S1 0.0749(7) 0.0455(5) 0.0399(5) 0.0041(5) 0.0270(5) -0.0016(4)
C12 0.056(2) 0.0373(19) 0.0351(18) -0.0012(16) 0.0192(16) 0.0057(15)
C13 0.059(2) 0.041(2) 0.048(2) -0.0051(18) 0.0227(19) 0.0075(17)
C14 0.083(3) 0.046(2) 0.048(2) -0.019(2) 0.023(2) 0.0058(19)
C15 0.099(4) 0.037(2) 0.056(3) 0.000(2) 0.022(3) 0.012(2)
S2 0.0724(8) 0.0425(5) 0.0732(8) 0.0112(5) 0.0251(6) 0.0113(5)
C16 0.0355(15) 0.0359(17) 0.0301(14) -0.0043(16) 0.0120(11) -0.0010(16)
C17 0.0393(19) 0.0349(18) 0.0334(17) 0.0011(14) 0.0144(14) 0.0019(14)
C18 0.0426(19) 0.0373(17) 0.0321(17) -0.0013(14) 0.0175(14) -0.0005(13)
C19 0.057(2) 0.045(2) 0.041(2) 0.0036(18) 0.0283(18) 0.0023(16)
C20 0.075(3) 0.046(2) 0.047(2) 0.003(2) 0.031(2) 0.0122(18)
C21 0.077(3) 0.0371(19) 0.045(2) 0.003(2) 0.032(2) 0.0048(17)
C22 0.0447(19) 0.0365(17) 0.0329(17) -0.0003(16) 0.0157(15) 0.0010(14)
C23 0.0394(16) 0.0424(19) 0.0309(14) -0.0010(16) 0.0131(12) -0.0037(15)
C24 0.050(2) 0.057(2) 0.0316(18) 0.0035(18) 0.0194(16) -0.0040(16)
C25 0.069(2) 0.079(3) 0.0351(17) -0.005(3) 0.0272(17) -0.005(3)
C26 0.085(3) 0.074(3) 0.041(2) 0.008(3) 0.033(2) -0.015(2)
S3 0.0897(9) 0.0492(6) 0.0473(6) 0.0080(6) 0.0294(6) -0.0066(5)
C27 0.049(3) 0.0351(18) 0.030(5) -0.0042(18) 0.018(3) -0.001(2)
C28 0.057(6) 0.047(6) 0.047(7) -0.002(5) 0.023(5) 0.010(4)
C29 0.072(6) 0.049(4) 0.068(5) 0.010(5) 0.024(5) 0.018(4)
C30 0.069(7) 0.042(4) 0.080(7) -0.011(5) 0.033(6) 0.011(4)
S4 0.0515(12) 0.0482(13) 0.098(2) -0.0056(9) 0.0335(12) 0.0089(14)
C27B 0.049(3) 0.0351(18) 0.030(5) -0.0042(18) 0.018(3) -0.001(2)
C28B 0.061(10) 0.036(7) 0.063(9) -0.006(7) 0.029(7) 0.022(7)
C29B 0.057(9) 0.057(9) 0.065(9) -0.006(7) 0.013(7) 0.019(7)
C30B 0.060(12) 0.054(8) 0.077(9) -0.003(11) 0.013(11) 0.032(7)
S4B 0.073(4) 0.049(3) 0.061(6) 0.003(3) 0.009(3) 0.017(3)
Cl1 0.0634(6) 0.0444(5) 0.0612(6) 0.0008(5) 0.0208(5) -0.0028(5)
O1 0.093(3) 0.072(3) 0.150(4) -0.031(2) 0.074(3) -0.054(3)
O2 0.141(4) 0.165(5) 0.079(3) -0.014(4) 0.010(3) -0.039(4)
O3 0.125(4) 0.089(3) 0.142(5) 0.008(3) 0.046(3) 0.037(3)
O4 0.077(3) 0.083(3) 0.150(4) 0.012(2) 0.058(3) -0.007(3)
O6 0.118(3) 0.063(2) 0.099(3) -0.007(2) 0.036(3) -0.003(2)
C32 0.150(7) 0.106(5) 0.080(4) 0.044(5) 0.053(4) 0.017(4)
O5 0.113(4) 0.122(4) 0.103(4) -0.025(3) 0.010(3) -0.018(3)
C31 0.132(7) 0.133(8) 0.131(8) 0.022(6) 0.019(6) 0.017(6)

loop_
_atom_type_symbol
_atom_type_description
_atom_type_scat_dispersion_real
_atom_type_scat_dispersion_imag
_atom_type_scat_source
C C 0.0033 0.0016 'International Tables Vol C Tables 4.2.6.8 and 6.1.1.4'
H H 0.0000 0.0000 'International Tables Vol C Tables 4.2.6.8 and 6.1.1.4'
Ag Ag -0.8971 1.1015 'International Tables Vol C Tables 4.2.6.8 and 6.1.1.4'
Cl Cl 0.1484 0.1585 'International Tables Vol C Tables 4.2.6.8 and 6.1.1.4'
N N 0.0061 0.0033 'International Tables Vol C Tables 4.2.6.8 and 6.1.1.4'
O O 0.0106 0.0060 'International Tables Vol C Tables 4.2.6.8 and 6.1.1.4'
S S 0.1246 0.1234 'International Tables Vol C Tables 4.2.6.8 and 6.1.1.4'

loop_
_geom_angle_atom_site_label_1
_geom_angle_atom_site_label_2
_geom_angle_atom_site_label_3
_geom_angle_site_symmetry_1
_geom_angle_site_symmetry_3
_geom_angle
_geom_angle_publ_flag
N3 Ag1 N6 . . 175.24(14) yes
C1 N1 C7 . . 117.7(3) no
C2 N2 C3 . . 117.3(3) no
C4 N3 Ag1 . . 121.9(3) no
C4 N3 C5 . . 118.3(3) no
C5 N3 Ag1 . . 119.8(3) no
C16 N4 C22 . . 117.9(3) no
C17 N5 C18 . . 117.2(3) no
C19 N6 Ag1 . . 121.3(3) no
C19 N6 C20 . . 118.0(3) no
C20 N6 Ag1 . . 120.7(2) no
N1 C1 C2 . . 121.0(3) no
N1 C1 C8 . . 114.3(3) no
C2 C1 C8 . . 124.8(3) no
N2 C2 C1 . . 120.8(3) no
N2 C2 C12 . . 115.7(3) no
C1 C2 C12 . . 123.4(3) no
N2 C3 C4 . . 119.8(3) no
N2 C3 C7 . . 121.5(3) no
C7 C3 C4 . . 118.6(3) no
N3 C4 C3 . . 123.1(4) no
N3 C4 H4 . . 118.5 no
C3 C4 H4 . . 118.5 no
N3 C5 H5 . . 118.7 no
C6 C5 N3 . . 122.6(4) no
C6 C5 H5 . . 118.7 no
C5 C6 H6 . . 120.3 no
C5 C6 C7 . . 119.4(4) no
C7 C6 H6 . . 120.3 no
N1 C7 C3 . . 120.3(3) no
N1 C7 C6 . . 121.8(3) no
C6 C7 C3 . . 118.0(3) no
C1 C8 S1 . . 117.5(3) no
C9 C8 C1 . . 131.8(3) no
C9 C8 S1 . . 110.5(3) no
C8 C9 H9 . . 123.6 no
C8 C9 C10 . . 112.8(4) no
C10 C9 H9 . . 123.6 no
C9 C10 H10 . . 123.7 no
C11 C10 C9 . . 112.5(4) no
C11 C10 H10 . . 123.7 no
C10 C11 H11 . . 123.9 no
C10 C11 S1 . . 112.1(4) no
S1 C11 H11 . . 123.9 no
C11 S1 C8 . . 92.0(2) no
C2 C12 S2 . . 121.1(3) no
C13 C12 C2 . . 127.5(4) no
C13 C12 S2 . . 110.7(3) no
C12 C13 H13 . . 123.8 no
C12 C13 C14 . . 112.5(4) no
C14 C13 H13 . . 123.8 no
C13 C14 H14 . . 123.5 no
C15 C14 C13 . . 113.0(4) no
C15 C14 H14 . . 123.5 no
C14 C15 H15 . . 124.1 no
C14 C15 S2 . . 111.8(3) no
S2 C15 H15 . . 124.1 no
C15 S2 C12 . . 91.9(2) no
N4 C16 C17 . . 120.7(3) no
N4 C16 C23 . . 115.8(4) no
C17 C16 C23 . . 123.5(3) no
N5 C17 C16 . . 121.5(3) no
N5 C17 C27 . . 116.2(8) no
N5 C17 C27B . . 111.7(17) no
C16 C17 C27 . . 122.4(7) no
C16 C17 C27B . . 126.4(17) no
N5 C18 C19 . . 118.4(3) no
N5 C18 C22 . . 121.6(3) no
C22 C18 C19 . . 119.8(3) no
N6 C19 C18 . . 122.1(4) no
N6 C19 H19 . . 118.9 no
C18 C19 H19 . . 118.9 no
N6 C20 H20 . . 118.0 no
N6 C20 C21 . . 123.9(4) no
C21 C20 H20 . . 118.0 no
C20 C21 H21 . . 120.7 no
C20 C21 C22 . . 118.7(4) no
C22 C21 H21 . . 120.7 no
N4 C22 C18 . . 120.9(3) no
N4 C22 C21 . . 121.7(3) no
C18 C22 C21 . . 117.4(3) no
C16 C23 S3 . . 117.2(3) no
C24 C23 C16 . . 131.8(4) no
C24 C23 S3 . . 110.9(3) no
C23 C24 H24 . . 124.6 no
C23 C24 C25 . . 110.7(4) no
C25 C24 H24 . . 124.6 no
C24 C25 H25 . . 123.1 no
C26 C25 C24 . . 113.8(4) no
C26 C25 H25 . . 123.1 no
C25 C26 H26 . . 123.9 no
C25 C26 S3 . . 112.2(3) no
S3 C26 H26 . . 123.9 no
C26 S3 C23 . . 92.3(2) no
C17 C27 S4 . . 122.1(8) no
C28 C27 C17 . . 125.6(12) no
C28 C27 S4 . . 110.8(9) no
C27 C28 H28 . . 124.7 no
C27 C28 C29 . . 110.7(13) no
C29 C28 H28 . . 124.7 no
C28 C29 H29 . . 123.0 no
C30 C29 C28 . . 114.0(12) no
C30 C29 H29 . . 123.0 no
C29 C30 H30 . . 124.0 no
C29 C30 S4 . . 112.0(9) no
S4 C30 H30 . . 124.0 no
C27 S4 C30 . . 92.0(5) no
C17 C27B S4B . . 122.3(17) no
C28B C27B C17 . . 125(2) no
C28B C27B S4B . . 113.0(13) no
C27B C28B H28B . . 125.4 no
C27B C28B C29B . . 109.1(18) no
C29B C28B H28B . . 125.4 no
C28B C29B H29B . . 123.2 no
C30B C29B C28B . . 113.6(19) no
C30B C29B H29B . . 123.2 no
C29B C30B H30B . . 123.6 no
C29B C30B S4B . . 112.8(16) no
S4B C30B H30B . . 123.6 no
C27B S4B C30B . . 91.3(11) no
O1 Cl1 O2 . . 107.9(3) no
O1 Cl1 O4 . . 110.6(3) no
O3 Cl1 O1 . . 113.3(3) no
O3 Cl1 O2 . . 102.6(4) no
O3 Cl1 O4 . . 111.0(3) no
O4 Cl1 O2 . . 111.2(4) no
C32 O6 H6A . . 109.5 no
O6 C32 H32A . . 109.5 no
O6 C32 H32B . . 109.5 no
O6 C32 H32C . . 109.5 no
H32A C32 H32B . . 109.5 no
H32A C32 H32C . . 109.5 no
H32B C32 H32C . . 109.5 no
C31 O5 H5A . . 109.5 no
O5 C31 H31A . . 109.5 no
O5 C31 H31B . . 109.5 no
O5 C31 H31C . . 109.5 no
H31A C31 H31B . . 109.5 no
H31A C31 H31C . . 109.5 no
H31B C31 H31C . . 109.5 no

loop_
_geom_bond_atom_site_label_1
_geom_bond_atom_site_label_2
_geom_bond_site_symmetry_2
_geom_bond_distance
_geom_bond_publ_flag
Ag1 N3 . 2.170(3) yes
Ag1 N6 . 2.179(3) yes
Ag1 O1 . 3.079(5) yes
Ag1 O6 . 2.782(4) yes
N1 C1 . 1.315(4) no
N1 C7 . 1.365(4) no
N2 C2 . 1.309(4) no
N2 C3 . 1.362(4) no
N3 C4 . 1.308(5) no
N3 C5 . 1.369(6) no
N4 C16 . 1.321(5) no
N4 C22 . 1.354(5) no
N5 C17 . 1.313(4) no
N5 C18 . 1.361(5) no
N6 C19 . 1.317(5) no
N6 C20 . 1.354(5) no
C1 C2 . 1.445(5) no
C1 C8 . 1.467(5) no
C2 C12 . 1.462(5) no
C3 C4 . 1.402(5) no
C3 C7 . 1.398(5) no
C4 H4 . 0.9300 no
C5 H5 . 0.9300 no
C5 C6 . 1.363(5) no
C6 H6 . 0.9300 no
C6 C7 . 1.396(5) no
C8 C9 . 1.367(5) no
C8 S1 . 1.715(4) no
C9 H9 . 0.9300 no
C9 C10 . 1.413(6) no
C10 H10 . 0.9300 no
C10 C11 . 1.344(7) no
C11 H11 . 0.9300 no
C11 S1 . 1.703(5) no
C12 C13 . 1.365(6) no
C12 S2 . 1.711(4) no
C13 H13 . 0.9300 no
C13 C14 . 1.404(6) no
C14 H14 . 0.9300 no
C14 C15 . 1.342(7) no
C15 H15 . 0.9300 no
C15 S2 . 1.699(5) no
C16 C17 . 1.443(5) no
C16 C23 . 1.458(4) no
C17 C27 . 1.480(8) no
C17 C27B . 1.451(16) no
C18 C19 . 1.402(5) no
C18 C22 . 1.394(5) no
C19 H19 . 0.9300 no
C20 H20 . 0.9300 no
C20 C21 . 1.366(5) no
C21 H21 . 0.9300 no
C21 C22 . 1.401(5) no
C23 C24 . 1.396(5) no
C23 S3 . 1.720(4) no
C24 H24 . 0.9300 no
C24 C25 . 1.420(5) no
C25 H25 . 0.9300 no
C25 C26 . 1.348(8) no
C26 H26 . 0.9300 no
C26 S3 . 1.690(5) no
C27 C28 . 1.379(18) no
C27 S4 . 1.708(11) no
C28 H28 . 0.9300 no
C28 C29 . 1.429(18) no
C29 H29 . 0.9300 no
C29 C30 . 1.312(11) no
C30 H30 . 0.9300 no
C30 S4 . 1.707(10) no
C27B C28B . 1.38(2) no
C27B S4B . 1.68(2) no
C28B H28B . 0.9300 no
C28B C29B . 1.44(2) no
C29B H29B . 0.9300 no
C29B C30B . 1.309(19) no
C30B H30B . 0.9300 no
C30B S4B . 1.698(18) no
Cl1 O1 . 1.399(4) no
Cl1 O2 . 1.417(5) no
Cl1 O3 . 1.380(5) no
Cl1 O4 . 1.415(4) no
O6 H6A . 0.8200 no
O6 C32 . 1.394(8) no
C32 H32A . 0.9600 no
C32 H32B . 0.9600 no
C32 H32C . 0.9600 no
O5 H5A . 0.8200 no
O5 C31 . 1.398(11) no
C31 H31A . 0.9600 no
C31 H31B . 0.9600 no
C31 H31C . 0.9600 no

loop_
_geom_hbond_atom_site_label_D
_geom_hbond_atom_site_label_H
_geom_hbond_atom_site_label_A
_geom_hbond_site_symmetry_A
_geom_hbond_distance_DH
_geom_hbond_distance_HA
_geom_hbond_distance_DA
_geom_hbond_angle_DHA
_geom_hbond_publ_flag
C6 H6 S4 1_456 0.93 2.92 3.665(6) 137.9 yes
C9 H9 O2 1_556 0.93 2.64 3.465(8) 148.8 yes
C11 H11 O5 1_456 0.93 2.65 3.520(8) 156.1 yes
C14 H14 N5 2_646 0.93 2.69 3.393(5) 132.6 yes
C24 H24 S4 . 0.93 2.77 3.321(6) 118.5 yes
C24 H24 S4B . 0.93 3.00 3.774(17) 141.2 yes
C29 H29 O4 2_655 0.93 2.49 3.330(12) 149.7 yes
C30 H30 Cl1 2_755 0.93 2.96 3.738(10) 142.1 yes
C30 H30 O1 2_755 0.93 2.40 3.312(10) 165.7 yes
C28B H28B S1 1_654 0.93 2.93 3.67(2) 137.9 yes
C29B H29B O2 2_755 0.93 2.31 3.21(2) 162.2 yes
O6 H6A O5 . 0.82 1.99 2.805(8) 174.7 yes
O5 H5A O3 2_756 0.82 2.11 2.889(8) 158.0 yes

loop_
_geom_torsion_atom_site_label_1
_geom_torsion_atom_site_label_2
_geom_torsion_atom_site_label_3
_geom_torsion_atom_site_label_4
_geom_torsion_site_symmetry_1
_geom_torsion_site_symmetry_2
_geom_torsion_site_symmetry_3
_geom_torsion_site_symmetry_4
_geom_torsion
_geom_torsion_publ_flag
Ag1 N3 C4 C3 . . . . -177.7(3) no
Ag1 N3 C5 C6 . . . . 179.2(4) no
Ag1 N6 C19 C18 . . . . 178.9(3) no
Ag1 N6 C20 C21 . . . . -178.4(3) no
N1 C1 C2 N2 . . . . 12.4(5) no
N1 C1 C2 C12 . . . . -165.9(4) no
N1 C1 C8 C9 . . . . -169.2(4) no
N1 C1 C8 S1 . . . . 5.6(4) no
N2 C2 C12 C13 . . . . -126.6(4) no
N2 C2 C12 S2 . . . . 43.3(5) no
N2 C3 C4 N3 . . . . 172.7(4) no
N2 C3 C7 N1 . . . . 7.8(6) no
N2 C3 C7 C6 . . . . -172.9(4) no
N3 C5 C6 C7 . . . . 0.3(7) no
N4 C16 C17 N5 . . . . -5.2(5) no
N4 C16 C17 C27 . . . . 175.2(7) no
N4 C16 C17 C27B . . . . 166.7(14) no
N4 C16 C23 C24 . . . . 170.4(4) no
N4 C16 C23 S3 . . . . -7.4(4) no
N5 C17 C27 C28 . . . . -55(2) no
N5 C17 C27 S4 . . . . 109.3(11) no
N5 C17 C27B C28B . . . . 104(3) no
N5 C17 C27B S4B . . . . -80(3) no
N5 C18 C19 N6 . . . . -176.8(4) no
N5 C18 C22 N4 . . . . -4.0(6) no
N5 C18 C22 C21 . . . . 176.7(4) no
N6 C20 C21 C22 . . . . -0.6(7) no
C1 N1 C7 C3 . . . . -5.5(5) no
C1 N1 C7 C6 . . . . 175.3(4) no
C1 C2 C12 C13 . . . . 51.8(6) no
C1 C2 C12 S2 . . . . -138.3(3) no
C1 C8 C9 C10 . . . . 175.5(4) no
C1 C8 S1 C11 . . . . -176.6(3) no
C2 N2 C3 C4 . . . . -175.5(3) no
C2 N2 C3 C7 . . . . 0.4(5) no
C2 C1 C8 C9 . . . . 9.0(7) no
C2 C1 C8 S1 . . . . -176.2(3) no
C2 C12 C13 C14 . . . . 172.0(4) no
C2 C12 S2 C15 . . . . -173.1(3) no
C3 N2 C2 C1 . . . . -10.0(5) no
C3 N2 C2 C12 . . . . 168.5(3) no
C4 N3 C5 C6 . . . . -0.4(7) no
C4 C3 C7 N1 . . . . -176.3(3) no
C4 C3 C7 C6 . . . . 3.0(6) no
C5 N3 C4 C3 . . . . 1.9(6) no
C5 C6 C7 N1 . . . . 177.7(4) no
C5 C6 C7 C3 . . . . -1.6(6) no
C7 N1 C1 C2 . . . . -4.0(5) no
C7 N1 C1 C8 . . . . 174.2(3) no
C7 C3 C4 N3 . . . . -3.2(6) no
C8 C1 C2 N2 . . . . -165.6(3) no
C8 C1 C2 C12 . . . . 16.0(6) no
C8 C9 C10 C11 . . . . 0.2(7) no
C9 C8 S1 C11 . . . . -0.8(3) no
C9 C10 C11 S1 . . . . -0.8(6) no
C10 C11 S1 C8 . . . . 0.9(5) no
S1 C8 C9 C10 . . . . 0.5(5) no
C12 C13 C14 C15 . . . . 0.0(6) no
C13 C12 S2 C15 . . . . -1.6(3) no
C13 C14 C15 S2 . . . . -1.2(6) no
C14 C15 S2 C12 . . . . 1.6(4) no
S2 C12 C13 C14 . . . . 1.2(5) no
C16 N4 C22 C18 . . . . 1.6(5) no
C16 N4 C22 C21 . . . . -179.1(4) no
C16 C17 C27 C28 . . . . 124.1(18) no
C16 C17 C27 S4 . . . . -71.1(12) no
C16 C17 C27B C28B . . . . -68(3) no
C16 C17 C27B S4B . . . . 108(3) no
C16 C23 C24 C25 . . . . -177.9(4) no
C16 C23 S3 C26 . . . . 178.9(3) no
C17 N5 C18 C19 . . . . 177.9(4) no
C17 N5 C18 C22 . . . . 1.6(6) no
C17 C16 C23 C24 . . . . -8.5(6) no
C17 C16 C23 S3 . . . . 173.7(3) no
C17 C27 C28 C29 . . . . 174.9(14) no
C17 C27 S4 C30 . . . . -173.6(13) no
C17 C27B C28B C29B . . . . 173(3) no
C17 C27B S4B C30B . . . . -176(3) no
C18 N5 C17 C16 . . . . 2.8(5) no
C18 N5 C17 C27 . . . . -177.6(6) no
C18 N5 C17 C27B . . . . -170.2(12) no
C19 N6 C20 C21 . . . . 0.7(7) no
C19 C18 C22 N4 . . . . 179.8(4) no
C19 C18 C22 C21 . . . . 0.5(6) no
C20 N6 C19 C18 . . . . -0.1(6) no
C20 C21 C22 N4 . . . . -179.2(4) no
C20 C21 C22 C18 . . . . 0.0(6) no
C22 N4 C16 C17 . . . . 2.7(5) no
C22 N4 C16 C23 . . . . -176.1(3) no
C22 C18 C19 N6 . . . . -0.4(6) no
C23 C16 C17 N5 . . . . 173.6(3) no
C23 C16 C17 C27 . . . . -6.0(8) no
C23 C16 C17 C27B . . . . -14.5(15) no
C23 C24 C25 C26 . . . . -0.9(6) no
C24 C23 S3 C26 . . . . 0.7(3) no
C24 C25 C26 S3 . . . . 1.4(6) no
C25 C26 S3 C23 . . . . -1.2(4) no
S3 C23 C24 C25 . . . . 0.0(4) no
C27 C28 C29 C30 . . . . -7(2) no
C28 C27 S4 C30 . . . . -6.8(15) no
C28 C29 C30 S4 . . . . 1.4(18) no
C29 C30 S4 C27 . . . . 3.1(10) no
S4 C27 C28 C29 . . . . 9(2) no
C27B C28B C29B C30B . . . . 5(2) no
C28B C27B S4B C30B . . . . 1(3) no
C28B C29B C30B S4B . . . . -4(3) no
C29B C30B S4B C27B . . . . 2(3) no
S4B C27B C28B C29B . . . . -3(2) no
